data_7049227
loop_
_publ_author_name
'Netzsch, Philip'
'H\"ammer, Matthias'
'Gross, Peter'
'Bariss, Harijs'
'Block, Theresa'
'Heletta, Lukas'
'P\"ottgen, Rainer'
'Bruns, J\"orn'
'Huppertz, Hubert'
'H\"oppe, Henning A'

_publ_section_title
;
 RE<sub>2</sub>[B<sub>2</sub>(SO<sub>4</sub>)<sub>6</sub>] (RE = Y, La-Nd,
 Sm, Eu, Tb-Lu): a silicate-analogous host structure with weak
 coordination behaviour.
;
_journal_issue 13
_journal_name_full 'Dalton transactions (Cambridge, England : 2003)'
_journal_page_first 4387
_journal_page_last 4397
_journal_paper_doi 10.1039/c9dt00445a
_journal_volume 48
_journal_year 2019
_chemical_formula_sum 'B2 Er2 O24 S6'
_chemical_formula_weight 932.50
_space_group_crystal_system monoclinic
_space_group_IT_number 15
_space_group_name_Hall '-C 2yc'
_space_group_name_H-M_alt 'C 1 2/c 1'
_symmetry_space_group_name_Hall '-C 2yc'
_symmetry_space_group_name_H-M 'C 1 2/c 1'
_audit_creation_method SHELXL-2014/7
_cell_angle_alpha 90
_cell_angle_beta 93.410(12)
_cell_angle_gamma 90
_cell_formula_units_Z 4
_cell_length_a 13.551(5)
_cell_length_b 11.411(4)
_cell_length_c 10.882(4)
_cell_measurement_reflns_used 3711
_cell_measurement_temperature 300(2)
_cell_measurement_theta_max 34.996
_cell_measurement_theta_min 2.335
_cell_volume 1679.7(11)
_computing_structure_refinement 'SHELXL-2014/7 (Sheldrick, 2014)'
_diffrn_ambient_temperature 300(2)
_diffrn_measured_fraction_theta_full 1.000
_diffrn_measured_fraction_theta_max 1.000
_diffrn_measurement_device_type 'Bruker D8 Venture'
_diffrn_measurement_method 'omega scan'
_diffrn_radiation_monochromator graphite
_diffrn_radiation_source 'fine-focus sealed tube'
_diffrn_radiation_type MoK\a
_diffrn_radiation_wavelength 0.71073
_diffrn_reflns_av_R_equivalents 0.0423
_diffrn_reflns_av_unetI/netI 0.0217
_diffrn_reflns_Laue_measured_fraction_full 1.000
_diffrn_reflns_Laue_measured_fraction_max 1.000
_diffrn_reflns_limit_h_max 21
_diffrn_reflns_limit_h_min -21
_diffrn_reflns_limit_k_max 18
_diffrn_reflns_limit_k_min -18
_diffrn_reflns_limit_l_max 17
_diffrn_reflns_limit_l_min -17
_diffrn_reflns_number 30081
_diffrn_reflns_point_group_measured_fraction_full 1.000
_diffrn_reflns_point_group_measured_fraction_max 1.000
_diffrn_reflns_theta_full 25.242
_diffrn_reflns_theta_max 34.996
_diffrn_reflns_theta_min 2.335
_exptl_absorpt_coefficient_mu 10.807
_exptl_absorpt_correction_type multi-scan
_exptl_absorpt_process_details
; 
 multi-scan absorption correction using SADABS 
(G. M. Sheldrick, (1996). SADABS. Program for Empirical 
Absorption Correction. University of G\"ottingen, Germany.)
;
_exptl_crystal_colour pink
_exptl_crystal_density_diffrn 3.687
_exptl_crystal_description block
_exptl_crystal_F_000 1736
_exptl_crystal_size_max 0.108
_exptl_crystal_size_mid 0.103
_exptl_crystal_size_min 0.072
_exptl_transmission_factor_max 0.7490
_exptl_transmission_factor_min 0.5827
_refine_diff_density_max 0.959
_refine_diff_density_min -0.830
_refine_diff_density_rms 0.164
_refine_ls_extinction_coef 0.00027(3)
_refine_ls_extinction_expression Fc^*^=kFc[1+0.001xFc^2^\l^3^/sin(2\q)]^-1/4^
_refine_ls_extinction_method 'SHELXL-2014/7 (Sheldrick 2014'
_refine_ls_goodness_of_fit_ref 1.089
_refine_ls_hydrogen_treatment undef
_refine_ls_matrix_type full
_refine_ls_number_parameters 155
_refine_ls_number_reflns 3711
_refine_ls_number_restraints 0
_refine_ls_restrained_S_all 1.089
_refine_ls_R_factor_all 0.0223
_refine_ls_R_factor_gt 0.0175
_refine_ls_shift/su_max 0.001
_refine_ls_shift/su_mean 0.000
_refine_ls_structure_factor_coef Fsqd
_refine_ls_weighting_details 'w=1/[\s^2^(Fo^2^)+(0.0116P)^2^+6.6290P] where P=(Fo^2^+2Fc^2^)/3'
_refine_ls_weighting_scheme calc
_refine_ls_wR_factor_gt 0.0379
_refine_ls_wR_factor_ref 0.0388
_reflns_Friedel_coverage 0.000
_reflns_number_gt 3342
_reflns_number_total 3711
_reflns_threshold_expression 'I > 2\s(I)'
_cod_data_source_file c9dt00445a4.cif
_cod_data_source_block mo_PN148II_0m
_cod_depositor_comments
;
The following automatic conversions were performed:
data name '__diffrn_radiation_source' replaced with
'_diffrn_radiation_source'.

Automatic conversion script
Id: cif_correct_tags 4968 2017-02-21 14:55:21Z antanas 

 Adding full bibliography for 7049219--7049233.cif.
;
_cod_original_cell_volume 1679.8(11)
_cod_database_code 7049227
_shelx_shelxl_version_number 2014/7
_shelx_space_group_comment
;
The symmetry employed for this shelxl refinement is uniquely defined
by the following loop, which should always be used as a source of
symmetry information in preference to the above space-group names.
They are only intended as comments.
;

loop_
_space_group_symop_operation_xyz
'x, y, z'
'-x, y, -z+1/2'
'x+1/2, y+1/2, z'
'-x+1/2, y+1/2, -z+1/2'
'-x, -y, -z'
'x, -y, z-1/2'
'-x+1/2, -y+1/2, -z'
'x+1/2, -y+1/2, z-1/2'

loop_
_atom_site_label
_atom_site_type_symbol
_atom_site_fract_x
_atom_site_fract_y
_atom_site_fract_z
_atom_site_U_iso_or_equiv
_atom_site_adp_type
_atom_site_occupancy
_atom_site_site_symmetry_order
_atom_site_calc_flag
Er1 Er 0.31165(2) 0.04828(2) 0.34582(2) 0.00632(3) Uani 1 1 d
B1 B 0.49894(17) -0.3288(2) 0.0274(2) 0.0066(4) Uani 1 1 d
S1 S 0.62885(4) 0.51180(4) 0.57731(5) 0.00621(8) Uani 1 1 d
S2 S 0.36032(4) -0.20099(4) 0.13976(4) 0.00523(8) Uani 1 1 d
S3 S 0.57814(4) 0.14679(4) 0.41849(5) 0.00652(8) Uani 1 1 d
O11 O 0.18876(13) -0.01623(15) 0.19055(16) 0.0125(3) Uani 1 1 d
O12 O 0.17636(13) -0.01902(15) 0.46727(16) 0.0132(3) Uani 1 1 d
O13 O 0.58213(12) 0.63241(13) 0.56244(15) 0.0102(3) Uani 1 1 d
O14 O 0.54235(12) 0.43017(13) 0.59710(14) 0.0081(3) Uani 1 1 d
O21 O 0.37684(12) -0.10931(15) 0.23058(16) 0.0122(3) Uani 1 1 d
O22 O 0.19702(13) 0.20187(15) 0.31575(15) 0.0125(3) Uani 1 1 d
O23 O 0.31828(12) 0.15653(14) 0.52271(14) 0.0096(3) Uani 1 1 d
O24 O 0.46460(11) -0.24810(14) 0.11848(14) 0.0088(3) Uani 1 1 d
O31 O 0.62083(16) 0.08336(19) 0.52267(19) 0.0228(4) Uani 1 1 d
O32 O 0.47943(13) 0.10839(18) 0.38188(18) 0.0191(4) Uani 1 1 d
O33 O 0.35522(13) 0.14885(16) 0.18083(16) 0.0155(3) Uani 1 1 d
O34 O 0.57452(13) 0.27594(14) 0.45688(17) 0.0129(3) Uani 1 1 d

loop_
_atom_site_aniso_label
_atom_site_aniso_U_11
_atom_site_aniso_U_22
_atom_site_aniso_U_33
_atom_site_aniso_U_23
_atom_site_aniso_U_13
_atom_site_aniso_U_12
Er1 0.00706(4) 0.00673(4) 0.00518(4) -0.00007(3) 0.00050(3) 0.00045(3)
B1 0.0069(9) 0.0045(8) 0.0084(9) 0.0005(7) 0.0006(7) -0.0001(7)
S1 0.00595(19) 0.00536(19) 0.00712(19) 0.00099(15) -0.00117(15) -0.00118(15)
S2 0.00595(19) 0.00457(18) 0.00518(18) -0.00015(15) 0.00031(15) 0.00067(15)
S3 0.00727(19) 0.00585(19) 0.00656(19) -0.00079(15) 0.00147(15) 0.00040(15)
O11 0.0121(7) 0.0119(7) 0.0125(7) -0.0030(6) -0.0062(6) 0.0032(6)
O12 0.0137(7) 0.0129(7) 0.0136(7) -0.0020(6) 0.0059(6) -0.0048(6)
O13 0.0132(7) 0.0050(6) 0.0118(7) 0.0013(5) -0.0048(6) -0.0001(5)
O14 0.0081(6) 0.0058(6) 0.0104(6) -0.0014(5) 0.0015(5) -0.0038(5)
O21 0.0121(7) 0.0110(7) 0.0131(7) -0.0075(6) -0.0019(6) 0.0033(6)
O22 0.0142(7) 0.0113(7) 0.0119(7) -0.0041(6) 0.0007(6) 0.0060(6)
O23 0.0099(7) 0.0113(7) 0.0074(6) -0.0035(5) -0.0014(5) -0.0009(5)
O24 0.0068(6) 0.0105(7) 0.0089(6) -0.0037(5) -0.0008(5) 0.0028(5)
O31 0.0290(10) 0.0210(9) 0.0182(9) 0.0089(7) -0.0005(8) 0.0126(8)
O32 0.0105(7) 0.0277(10) 0.0192(9) -0.0095(7) 0.0029(6) -0.0083(7)
O33 0.0153(8) 0.0179(8) 0.0145(8) 0.0070(6) 0.0108(6) 0.0032(6)
O34 0.0135(7) 0.0050(6) 0.0213(8) -0.0029(6) 0.0102(6) -0.0013(5)

loop_
_atom_type_symbol
_atom_type_description
_atom_type_scat_dispersion_real
_atom_type_scat_dispersion_imag
_atom_type_scat_source
B B 0.0013 0.0007 'International Tables Vol C Tables 4.2.6.8 and 6.1.1.4'
O O 0.0106 0.0060 'International Tables Vol C Tables 4.2.6.8 and 6.1.1.4'
S S 0.1246 0.1234 'International Tables Vol C Tables 4.2.6.8 and 6.1.1.4'
Er Er -0.2586 4.9576 'International Tables Vol C Tables 4.2.6.8 and 6.1.1.4'

loop_
_geom_angle_atom_site_label_1
_geom_angle_atom_site_label_2
_geom_angle_atom_site_label_3
_geom_angle
_geom_angle_site_symmetry_1
_geom_angle_site_symmetry_3
O31 Er1 O33 137.82(7) 5_656 .
O31 Er1 O23 80.19(7) 5_656 .
O33 Er1 O23 113.54(7) . .
O31 Er1 O22 146.37(7) 5_656 .
O33 Er1 O22 73.14(6) . .
O23 Er1 O22 72.95(6) . .
O31 Er1 O32 74.80(8) 5_656 .
O33 Er1 O32 71.96(7) . .
O23 Er1 O32 73.53(6) . .
O22 Er1 O32 115.08(7) . .
O31 Er1 O21 71.34(7) 5_656 .
O33 Er1 O21 80.89(7) . .
O23 Er1 O21 148.35(6) . .
O22 Er1 O21 138.50(6) . .
O32 Er1 O21 85.66(6) . .
O31 Er1 O11 118.84(8) 5_656 .
O33 Er1 O11 78.41(7) . .
O23 Er1 O11 138.17(6) . .
O22 Er1 O11 73.00(6) . .
O32 Er1 O11 144.44(6) . .
O21 Er1 O11 70.42(6) . .
O31 Er1 O12 74.59(8) 5_656 .
O33 Er1 O12 146.69(6) . .
O23 Er1 O12 73.00(6) . .
O22 Er1 O12 78.41(7) . .
O32 Er1 O12 137.65(7) . .
O21 Er1 O12 111.06(6) . .
O11 Er1 O12 76.98(7) . .
O34 B1 O24 111.31(18) 6 .
O34 B1 O14 108.92(17) 6 6
O24 B1 O14 106.17(17) . 6
O34 B1 O13 107.04(18) 6 2_645
O24 B1 O13 112.46(17) . 2_645
O14 B1 O13 110.94(17) 6 2_645
O11 S1 O12 117.75(11) 8_556 3
O11 S1 O13 105.68(10) 8_556 .
O12 S1 O13 109.73(10) 3 .
O11 S1 O14 107.51(10) 8_556 .
O12 S1 O14 110.80(10) 3 .
O13 S1 O14 104.46(10) . .
O21 S2 O22 112.82(11) . 4_545
O21 S2 O23 112.47(10) . 6
O22 S2 O23 111.61(10) 4_545 6
O21 S2 O24 104.40(9) . .
O22 S2 O24 107.28(10) 4_545 .
O23 S2 O24 107.73(9) 6 .
O31 S3 O32 112.85(13) . .
O31 S3 O33 110.93(12) . 2_655
O32 S3 O33 114.09(11) . 2_655
O31 S3 O34 106.68(12) . .
O32 S3 O34 108.86(11) . .
O33 S3 O34 102.65(10) 2_655 .
S1 O11 Er1 157.03(12) 8_455 .
S1 O12 Er1 139.53(10) 3_445 .
B1 O13 S1 128.58(14) 2_665 .
B1 O14 S1 133.54(14) 6_556 .
S2 O21 Er1 148.72(10) . .
S2 O22 Er1 152.12(10) 4 .
S2 O23 Er1 156.88(10) 6_556 .
B1 O24 S2 131.17(14) . .
S3 O31 Er1 167.07(14) . 5_656
S3 O32 Er1 173.28(12) . .
S3 O33 Er1 142.68(11) 2_655 .
B1 O34 S3 125.47(14) 6_556 .

loop_
_geom_bond_atom_site_label_1
_geom_bond_atom_site_label_2
_geom_bond_distance
_geom_bond_site_symmetry_2
Er1 O31 2.2329(19) 5_656
Er1 O33 2.2395(18) .
Er1 O23 2.2845(17) .
Er1 O22 2.3519(17) .
Er1 O32 2.3848(19) .
Er1 O21 2.3915(17) .
Er1 O11 2.4157(17) .
Er1 O12 2.4467(18) .
B1 O34 1.447(3) 6
B1 O24 1.450(3) .
B1 O14 1.485(3) 6
B1 O13 1.493(3) 2_645
S1 O11 1.4356(17) 8_556
S1 O12 1.4365(18) 3
S1 O13 1.5196(17) .
S1 O14 1.5225(16) .
S2 O21 1.4474(17) .
S2 O22 1.4531(17) 4_545
S2 O23 1.4554(16) 6
S2 O24 1.5422(17) .
S3 O31 1.437(2) .
S3 O32 1.4411(19) .
S3 O33 1.4492(18) 2_655
S3 O34 1.5335(17) .
O11 S1 1.4356(17) 8_455
O12 S1 1.4365(18) 3_445
O13 B1 1.493(3) 2_665
O14 B1 1.485(3) 6_556
O22 S2 1.4532(17) 4
O23 S2 1.4554(16) 6_556
O31 Er1 2.2329(19) 5_656
O33 S3 1.4492(18) 2_655
O34 B1 1.447(3) 6_556
